data_4037616
loop_
_publ_author_name
'Bugera, Maksym'
'Trofymchuk, Serhii'
'Tarasenko, Karen'
'Zaporozhets, Olga'
'Pustovit, Yurii'
'Mykhailiuk, Pavel K.'

_publ_section_title
;
 Deoxofluorination of Aliphatic Carboxylic Acids: a Route to
 Trifluoromethyl-Substituted Derivatives.
;
_journal_name_full 'The Journal of organic chemistry'
_journal_paper_doi 10.1021/acs.joc.9b02596
_journal_year 2019
_chemical_formula_moiety 'C8 H6 Br F3'
_chemical_formula_sum 'C8 H6 Br F3'
_chemical_formula_weight 239.04
_chemical_melting_point 333
_space_group_crystal_system orthorhombic
_space_group_IT_number 62
_space_group_name_Hall '-P 2ac 2n'
_space_group_name_H-M_alt 'P n m a'
_atom_sites_solution_hydrogens mixed
_audit_creation_method SHELXL-2016/4
_cell_angle_alpha 90
_cell_angle_beta 90
_cell_angle_gamma 90
_cell_formula_units_Z 4
_cell_length_a 19.766(4)
_cell_length_b 9.0401(15)
_cell_length_c 4.6202(8)
_cell_measurement_reflns_used 686
_cell_measurement_temperature 173(2)
_cell_measurement_theta_max 22.85
_cell_measurement_theta_min 3.05
_cell_volume 825.6(3)
_computing_cell_refinement 'Bruker SMART'
_computing_data_collection 'Bruker SMART'
_computing_data_reduction 'Bruker SAINT'
_computing_molecular_graphics 'Bruker SHELXTL'
_computing_publication_material 'Bruker SHELXTL'
_computing_structure_refinement 'SHELXL-2016/4 (Sheldrick, 2016)'
_computing_structure_solution 'Bruker SHELXTL'
_diffrn_ambient_temperature 173(2)
_diffrn_measured_fraction_theta_full 1.000
_diffrn_measured_fraction_theta_max 1.000
_diffrn_measurement_device_type 'CCD area detector'
_diffrn_measurement_method 'omega scans'
_diffrn_radiation_monochromator graphite
_diffrn_radiation_source 'sealed tube'
_diffrn_radiation_type MoK\a
_diffrn_radiation_wavelength 0.71073
_diffrn_reflns_av_R_equivalents 0.0431
_diffrn_reflns_av_unetI/netI 0.0309
_diffrn_reflns_Laue_measured_fraction_full 1.000
_diffrn_reflns_Laue_measured_fraction_max 1.000
_diffrn_reflns_limit_h_max 23
_diffrn_reflns_limit_h_min -24
_diffrn_reflns_limit_k_max 10
_diffrn_reflns_limit_k_min -11
_diffrn_reflns_limit_l_max 5
_diffrn_reflns_limit_l_min -5
_diffrn_reflns_number 4919
_diffrn_reflns_point_group_measured_fraction_full 1.000
_diffrn_reflns_point_group_measured_fraction_max 1.000
_diffrn_reflns_theta_full 25.242
_diffrn_reflns_theta_max 25.998
_diffrn_reflns_theta_min 2.061
_exptl_absorpt_coefficient_mu 4.966
_exptl_absorpt_correction_T_max 0.57
_exptl_absorpt_correction_T_min 0.51
_exptl_absorpt_correction_type multi-scan
_exptl_absorpt_process_details SADABS
_exptl_crystal_colour colourless
_exptl_crystal_density_diffrn 1.923
_exptl_crystal_description block
_exptl_crystal_F_000 464
_exptl_crystal_size_max 0.330
_exptl_crystal_size_mid 0.200
_exptl_crystal_size_min 0.130
_refine_diff_density_max 0.287
_refine_diff_density_min -0.350
_refine_diff_density_rms 0.069
_refine_ls_extinction_method none
_refine_ls_goodness_of_fit_ref 1.054
_refine_ls_hydrogen_treatment mixed
_refine_ls_matrix_type full
_refine_ls_number_parameters 70
_refine_ls_number_reflns 866
_refine_ls_number_restraints 0
_refine_ls_restrained_S_all 1.054
_refine_ls_R_factor_all 0.0386
_refine_ls_R_factor_gt 0.0270
_refine_ls_shift/su_max 0.001
_refine_ls_shift/su_mean 0.000
_refine_ls_structure_factor_coef Fsqd
_refine_ls_weighting_details 'w=1/[\s^2^(Fo^2^)+(0.0250P)^2^+0.3670P] where P=(Fo^2^+2Fc^2^)/3'
_refine_ls_weighting_scheme calc
_refine_ls_wR_factor_gt 0.0566
_refine_ls_wR_factor_ref 0.0597
_reflns_Friedel_coverage 0.000
_reflns_number_gt 713
_reflns_number_total 866
_reflns_threshold_expression 'I > 2\s(I)'
_cod_data_source_file jo9b02596_si_004.cif
_cod_data_source_block xr98
_cod_database_code 4037616
_shelx_shelxl_version_number 2016/4
_shelx_space_group_comment
;
The symmetry employed for this shelxl refinement is uniquely defined
by the following loop, which should always be used as a source of
symmetry information in preference to the above space-group names.
They are only intended as comments.
;
_shelx_estimated_absorpt_t_min 0.291
_shelx_estimated_absorpt_t_max 0.565

loop_
_space_group_symop_operation_xyz
'x, y, z'
'-x+1/2, -y, z+1/2'
'-x, y+1/2, -z'
'x+1/2, -y+1/2, -z+1/2'
'-x, -y, -z'
'x-1/2, y, -z-1/2'
'x, -y-1/2, z'
'-x-1/2, y-1/2, z-1/2'

loop_
_atom_site_label
_atom_site_type_symbol
_atom_site_fract_x
_atom_site_fract_y
_atom_site_fract_z
_atom_site_U_iso_or_equiv
_atom_site_adp_type
_atom_site_occupancy
_atom_site_site_symmetry_order
_atom_site_calc_flag
_atom_site_refinement_flags_posn
_atom_site_refinement_flags_adp
_atom_site_refinement_flags_occupancy
BR1 Br 0.46835(2) 0.750000 0.06586(9) 0.04100(16) Uani 1 2 d S T P
F1 F 0.78715(8) 0.63176(18) 0.5645(4) 0.0469(4) Uani 1 1 d . . .
F2 F 0.83223(12) 0.750000 0.9185(5) 0.0455(6) Uani 1 2 d S T P
C1 C 0.54545(17) 0.750000 0.3091(8) 0.0306(9) Uani 1 2 d S T P
C2 C 0.57208(14) 0.6168(3) 0.4006(6) 0.0312(6) Uani 1 1 d . . .
H2 H 0.5551(13) 0.528(3) 0.334(6) 0.037 Uiso 1 1 d . U .
C3 C 0.62661(13) 0.6180(3) 0.5906(5) 0.0298(6) Uani 1 1 d . . .
H3 H 0.645353 0.526985 0.654996 0.036 Uiso 1 1 calc R U .
C4 C 0.65396(17) 0.750000 0.6874(8) 0.0271(8) Uani 1 2 d S T P
C5 C 0.71307(19) 0.750000 0.8898(8) 0.0296(9) Uani 1 2 d S T P
H5A H 0.7138(13) 0.670(3) 1.021(5) 0.036 Uiso 1 1 d . U .
C6 C 0.77930(19) 0.750000 0.7350(8) 0.0323(9) Uani 1 2 d S T P

loop_
_atom_site_aniso_label
_atom_site_aniso_U_11
_atom_site_aniso_U_22
_atom_site_aniso_U_33
_atom_site_aniso_U_23
_atom_site_aniso_U_13
_atom_site_aniso_U_12
BR1 0.0313(2) 0.0518(3) 0.0399(3) 0.000 -0.0030(2) 0.000
F1 0.0438(10) 0.0456(10) 0.0511(10) -0.0185(8) 0.0015(8) 0.0080(8)
F2 0.0365(13) 0.0537(15) 0.0462(14) 0.000 -0.0120(12) 0.000
C1 0.024(2) 0.041(2) 0.0271(18) 0.000 0.0078(16) 0.000
C2 0.0319(15) 0.0273(15) 0.0345(16) -0.0038(12) 0.0067(13) -0.0058(11)
C3 0.0325(15) 0.0242(14) 0.0327(15) 0.0037(11) 0.0054(12) 0.0006(11)
C4 0.029(2) 0.031(2) 0.0213(17) 0.000 0.0052(17) 0.000
C5 0.034(2) 0.032(2) 0.022(2) 0.000 -0.0001(16) 0.000
C6 0.036(2) 0.029(2) 0.032(2) 0.000 -0.0001(18) 0.000

loop_
_atom_type_symbol
_atom_type_description
_atom_type_scat_dispersion_real
_atom_type_scat_dispersion_imag
_atom_type_scat_source
C C 0.0033 0.0016 'International Tables Vol C Tables 4.2.6.8 and 6.1.1.4'
H H 0.0000 0.0000 'International Tables Vol C Tables 4.2.6.8 and 6.1.1.4'
F F 0.0171 0.0103 'International Tables Vol C Tables 4.2.6.8 and 6.1.1.4'
Br Br -0.2901 2.4595 'International Tables Vol C Tables 4.2.6.8 and 6.1.1.4'

loop_
_geom_angle_atom_site_label_1
_geom_angle_atom_site_label_2
_geom_angle_atom_site_label_3
_geom_angle
_geom_angle_site_symmetry_1
_geom_angle_site_symmetry_3
C2 C1 C2 121.5(4) 7_575 .
C2 C1 BR1 119.24(18) 7_575 .
C2 C1 BR1 119.24(18) . .
C1 C2 C3 118.8(3) . .
C4 C3 C2 120.9(2) . .
C3 C4 C3 119.1(3) 7_575 .
C3 C4 C5 120.44(17) 7_575 .
C3 C4 C5 120.44(17) . .
C6 C5 C4 112.7(3) . .
F1 C6 F1 106.2(3) . 7_575
F1 C6 F2 106.3(2) . .
F1 C6 F2 106.3(2) 7_575 .
F1 C6 C5 112.6(2) . .
F1 C6 C5 112.6(2) 7_575 .
F2 C6 C5 112.3(3) . .

loop_
_geom_bond_atom_site_label_1
_geom_bond_atom_site_label_2
_geom_bond_distance
_geom_bond_site_symmetry_2
BR1 C1 1.894(4) .
F1 C6 1.337(3) .
F2 C6 1.347(4) .
C1 C2 1.381(3) 7_575
C1 C2 1.381(3) .
C2 C3 1.390(4) .
C3 C4 1.384(3) .
C4 C3 1.384(3) 7_575
C4 C5 1.497(5) .
C5 C6 1.492(5) .
C6 F1 1.337(3) 7_575
